data_2105789
loop_
_publ_author_name
'Madusanka, Nadeesh'
'Eddleston, Mark D.'
'Arhangelskis, Mihails'
'Jones, William'

_publ_section_title
;
 Polymorphs, hydrates and solvates of a co-crystal of caffeine with
 anthranilic acid
;
_journal_issue 1
_journal_name_full 'Acta Crystallographica Section B'
_journal_page_first 72
_journal_page_last 80
_journal_paper_doi 10.1107/S2052520613033167
_journal_volume 70
_journal_year 2014
_chemical_formula_moiety 'C7 H8 N4 O2, C7 H7 N O2'
_chemical_formula_structural 'C7 H8 N4 O2, C7 H7 N O2'
_chemical_formula_sum 'C14 H15 N5 O4'
_chemical_formula_weight 317.31
_chemical_name_common 'theobromine:anthranilic acid co-crystal'
_space_group_crystal_system monoclinic
_space_group_IT_number 14
_space_group_name_Hall '-P 2ybc'
_space_group_name_H-M_alt 'P 1 21/c 1'
_symmetry_space_group_name_Hall '-P 2ybc'
_symmetry_space_group_name_H-M 'P 1 21/c 1'
_cell_angle_alpha 90
_cell_angle_beta 112.912(6)
_cell_angle_gamma 90
_cell_formula_units_Z 4
_cell_length_a 6.5769(10)
_cell_length_b 21.905(3)
_cell_length_c 11.0496(16)
_cell_measurement_temperature 293
_cell_volume 1466.3(4)
_computing_cell_refinement
;
DASH 3.3 (David et al., 2006) and DICVOL 06 (Boultif & Louer, 2004)
;
_computing_data_collection 'X'Pert Data Collector (Panalytical, 2010)'
_computing_structure_refinement 'TOPAS Academic'
_computing_structure_solution 'TOPAS Academic (Coelho, 2007)'
_diffrn_ambient_temperature 293
_diffrn_detector_type X'Celerator
_diffrn_measurement_device_type 'Panalytical X'pert Powder'
_diffrn_radiation_monochromator none
_diffrn_radiation_type 'Cu K\a'
_diffrn_radiation_wavelength 1.5418
_diffrn_source 'sealed X-ray tube'
_diffrn_source_target Cu
_exptl_crystal_density_diffrn 1.4366(3)
_exptl_crystal_density_method 'not measured'
_exptl_crystal_F_000 664
_pd_block_diffractogram_id theobr_aa
_pd_char_colour white
_pd_meas_2theta_range_inc 0.033
_pd_meas_2theta_range_max 60.0042
_pd_meas_2theta_range_min 4.9932
_pd_meas_number_of_points 1668
_pd_meas_scan_method cont
_pd_proc_ls_background_function 'Chebyshev polynomial'
_pd_proc_ls_pref_orient_corr 'spherical harmonics'
_pd_proc_ls_profile_function pseudo-Voigt
_pd_proc_ls_prof_R_factor 0.035
_pd_proc_ls_prof_wR_expected 0.011
_pd_proc_ls_prof_wR_factor 0.040
_pd_spec_mounting 'glass slide'
_pd_spec_mount_mode reflection
_pd_spec_shape 'flat sheet'
_pd_spec_size_axial 14
_pd_spec_size_equat 10
_pd_spec_size_thick 0.5
_refine_ls_goodness_of_fit_all 3.722
_refine_ls_number_constraints 0
_refine_ls_number_parameters 166
_refine_ls_number_restraints 103
_refine_ls_R_I_factor 0.023
_refine_ls_weighting_scheme calc
_cod_data_source_file bi5010sup1.cif
_cod_data_source_block Theobromine_AA
_cod_database_code 2105789
_cod_database_fobs_code 2105789
_publcif_datablock.id {e4fb6698-e5a1-4acc-b3e2-a391243554b5}

_publcif_info_exptl_table_max_cols 4
_publcif_info_exptl_table_use_headnotes n

loop_
_symmetry_equiv_pos_as_xyz
'-x, -y, -z'
'-x, y+1/2, -z+1/2'
'x, -y+1/2, z+1/2'
'x, y, z'

loop_
_atom_site_label
_atom_site_type_symbol
_atom_site_fract_x
_atom_site_fract_y
_atom_site_fract_z
_atom_site_occupancy
_atom_site_B_iso_or_equiv
_atom_site_U_iso_or_equiv
C1 C 0.6170(7) 0.3272(3) 0.3697(5) 1 4.0 0.051
C2 C 0.4000(9) 0.3560(3) 0.3364(6) 1 4.0 0.051
C3 C 0.6527(9) 0.2854(3) 0.2811(5) 1 4.0 0.051
C4 C 0.7957(8) 0.3411(3) 0.4939(5) 1 4.0 0.051
O5 O 0.2473(10) 0.3385(3) 0.2187(8) 1 4.0 0.051
O6 O 0.3623(15) 0.3964(4) 0.4067(9) 1 4.0 0.051
C7 C 0.8560(9) 0.2592(3) 0.3074(5) 1 4.0 0.051
H8 H 0.516(4) 0.2745(12) 0.189(2) 1 4.8 0.061
N9 N 0.7635(9) 0.3817(3) 0.5830(5) 1 4.0 0.051
C10 C 1.0068(9) 0.3124(3) 0.5186(6) 1 4.0 0.051
H11 H 0.099(4) 0.3577(12) 0.200(2) 1 4.8 0.061
C12 C 1.0319(9) 0.2714(3) 0.4303(6) 1 4.0 0.051
H13 H 0.878(4) 0.2288(12) 0.235(2) 1 4.8 0.061
H14 H 0.610(4) 0.3993(10) 0.560(2) 1 4.8 0.061
H15 H 0.881(4) 0.3887(11) 0.674(3) 1 4.8 0.061
H16 H 1.149(4) 0.3224(10) 0.609(3) 1 4.8 0.061
H17 H 1.195(4) 0.2509(11) 0.453(2) 1 4.8 0.061
C18 C 0.5522(8) 0.4630(3) 0.1725(6) 1 4.0 0.051
N19 N 0.7221(8) 0.4898(3) 0.2858(6) 1 4.0 0.051
C20 C 0.6570(8) 0.4192(3) 0.1190(6) 1 4.0 0.051
C21 C 0.3198(9) 0.4773(3) 0.1070(6) 1 4.0 0.051
C22 C 0.9160(8) 0.4633(3) 0.2889(7) 1 4.0 0.051
C23 C 0.6921(7) 0.5393(2) 0.3747(5) 1 4.0 0.051
N24 N 0.5388(8) 0.3851(3) -0.0004(6) 1 4.0 0.051
N25 N 0.8811(11) 0.4184(4) 0.1974(8) 1 4.0 0.051
O26 O 0.2208(14) 0.5190(5) 0.1423(10) 1 4.0 0.051
N27 N 0.2135(9) 0.4406(3) -0.0069(6) 1 4.0 0.051
H28 H 1.084(4) 0.4777(13) 0.353(2) 1 4.8 0.061
H29 H 0.746(3) 0.5235(13) 0.479(3) 1 4.8 0.061
H30 H 0.514(4) 0.5525(11) 0.340(2) 1 4.8 0.061
H31 H 0.786(4) 0.5807(11) 0.372(3) 1 4.8 0.061
C32 C 0.3019(9) 0.3960(3) -0.0624(6) 1 4.0 0.051
C33 C 0.6574(7) 0.3404(2) -0.0580(5) 1 4.0 0.051
H34 H 0.047(4) 0.4511(10) -0.064(3) 1 4.8 0.061
O35 O 0.1750(17) 0.3691(4) -0.1635(10) 1 4.0 0.051
H36 H 0.821(4) 0.3287(11) 0.016(2) 1 4.8 0.061
H37 H 0.681(4) 0.3586(11) -0.145(2) 1 4.8 0.061
H38 H 0.562(4) 0.2987(11) -0.087(3) 1 4.8 0.061

loop_
_geom_angle_atom_site_label_1
_geom_angle_atom_site_label_2
_geom_angle_atom_site_label_3
_geom_angle
C2 C1 C3 120.5(4)
C2 C1 C4 119.8(5)
C3 C1 C4 119.7(5)
C1 C2 O5 113.8(6)
C1 C2 O6 123.4(5)
O5 C2 O6 122.7(7)
C1 C3 C7 121.9(4)
C1 C3 H8 119(2)
C7 C3 H8 119(2)
C1 C4 N9 120.6(5)
C1 C4 C10 116.8(5)
N9 C4 C10 122.5(4)
C2 O5 H11 111(2)
C3 C7 C12 118.9(6)
C3 C7 H13 119(2)
C12 C7 H13 121(1)
C4 N9 H14 117(1)
C4 N9 H15 122(2)
H14 N9 H15 120(2)
C4 C10 C12 121.2(5)
C4 C10 H16 120(2)
C12 C10 H16 119(2)
C7 C12 C10 121.3(5)
C7 C12 H17 120(1)
C10 C12 H17 119(1)
N19 C18 C20 107.3(5)
N19 C18 C21 131.1(6)
C20 C18 C21 121.4(5)
C18 N19 C22 104.2(6)
C18 N19 C23 126.8(5)
C22 N19 C23 129.0(4)
C18 C20 N24 123.0(5)
C18 C20 N25 108.3(6)
N24 C20 N25 128.6(7)
C18 C21 O26 124.8(6)
C18 C21 N27 112.3(6)
O26 C21 N27 122.9(6)
N19 C22 N25 113.3(5)
N19 C22 H28 125(2)
N25 C22 H28 121(2)
N19 C23 H29 112(2)
N19 C23 H30 110(1)
N19 C23 H31 111(2)
H29 C23 H30 108(2)
H29 C23 H31 109(2)
H30 C23 H31 108(2)
C20 N24 C32 116.1(6)
C20 N24 C33 121.8(4)
C32 N24 C33 122.1(5)
C20 N25 C22 106.5(7)
C21 N27 C32 129.6(5)
C21 N27 H34 116(2)
C32 N27 H34 114(2)
N24 C32 N27 117.4(5)
N24 C32 O35 124.3(8)
N27 C32 O35 118.4(7)
N24 C33 H36 110(2)
N24 C33 H37 113(1)
N24 C33 H38 109(2)
H36 C33 H37 108(2)
H36 C33 H38 108(2)
H37 C33 H38 108(2)

loop_
_geom_bond_atom_site_label_1
_geom_bond_atom_site_label_2
_geom_bond_distance
C1 C2 1.471(8)
C1 C3 1.425(9)
C1 C4 1.450(6)
C2 O5 1.353(8)
C2 O6 1.264(13)
C3 C7 1.378(8)
C3 H8 1.09(2)
C4 N9 1.403(9)
C4 C10 1.449(8)
O5 H11 1.00(3)
C7 C12 1.425(7)
C7 H13 1.09(3)
N9 H14 1.02(3)
N9 H15 1.01(2)
C10 C12 1.383(10)
C10 H16 1.09(2)
C12 H17 1.10(3)
C18 N19 1.439(7)
C18 C20 1.437(10)
C18 C21 1.448(7)
N19 C22 1.390(9)
N19 C23 1.527(9)
C20 N24 1.449(8)
C20 N25 1.389(8)
C21 O26 1.268(13)
C21 N27 1.426(9)
C22 N25 1.364(11)
C22 H28 1.10(2)
C23 H29 1.12(3)
C23 H30 1.12(2)
C23 H31 1.10(3)
N24 C32 1.457(8)
N24 C33 1.537(9)
N27 C32 1.396(10)
N27 H34 1.05(2)
C32 O35 1.251(10)
C33 H36 1.10(2)
C33 H37 1.11(3)
C33 H38 1.08(2)

loop_
_publcif_info_tables.block_id
_publcif_info_tables.reference_item
{9428f4ff-2d4b-4a0c-9a26-bc6e5f4778b1} '_publcif_info_datablock.publ_exptl'

loop_
_publcif_info_datablock.id
_publcif_info_datablock.publ_exptl
_publcif_info_datablock.publ_geom
_publcif_info_datablock.structure
{9428f4ff-2d4b-4a0c-9a26-bc6e5f4778b1} y y y
{8031983f-e34a-4056-a055-b49ad14b07c0} y y y
{df2e579b-247f-4483-9f94-3c95210e9ba3} y y y
{c44ac2f4-555d-4dbe-9b4f-145d4dfd1a7b} y y y
{17b7dc26-0527-4d25-a39a-7155e4d94815} y y y
{8840dcb6-a612-4079-b351-7faf36a1d6e9} y y y
{83a61575-83d5-4158-8d5d-4c6801eb6399} y y y
{fdc3cbcd-7e42-47e0-a769-666de56efcd5} y y y
{26db218f-894c-4ffa-8ac5-e9cc26923b03} y y y
{e4fb6698-e5a1-4acc-b3e2-a391243554b5} y y y
